data_7027954
loop_
_publ_author_name
'Fleischer, Roland'
'Freitag, Stefanie'
'Stalke, Dietmar'

_publ_section_title
;
 Oxidation of [Li4{(NBut)3S}2]: a new route to sulfur
 triimides&#x200A;&#x2021;
;
_journal_issue 2
_journal_name_full 'Journal of the Chemical Society, Dalton Transactions'
_journal_page_first 193
_journal_paper_doi 10.1039/a707085c
_journal_year 1998
_chemical_formula_sum 'C24 H51 Br Li3 N3 O3 S'
_chemical_formula_weight 562.47
_chemical_name_systematic
; 
 ? 
;
_space_group_IT_number 62
_symmetry_cell_setting orthorhombic
_symmetry_space_group_name_Hall '-P 2ac 2n'
_symmetry_space_group_name_H-M 'P n m a'
_atom_sites_solution_hydrogens geom
_atom_sites_solution_primary direct
_atom_sites_solution_secondary difmap
_audit_creation_method SHELXL
_cell_angle_alpha 90.0000(10)
_cell_angle_beta 90.0000(10)
_cell_angle_gamma 90.0000(10)
_cell_formula_units_Z 4
_cell_length_a 14.6343(2)
_cell_length_b 16.10630(10)
_cell_length_c 13.9204(2)
_cell_measurement_reflns_used 8192
_cell_measurement_temperature 193(2)
_cell_measurement_theta_max 28.35
_cell_measurement_theta_min 2.78
_cell_volume 3281.10(7)
_computing_cell_refinement SAINT
_computing_data_collection SMART
_computing_data_reduction SAINT
_computing_molecular_graphics 'Siemens SHELXTL-Plus'
_computing_publication_material 'Siemens SHELXTL-Plus'
_computing_structure_refinement 'SHELXL-96 (Sheldrick, 1996)'
_computing_structure_solution 'SHELXS-96 (Sheldrick, 1990)'
_diffrn_ambient_temperature 193(2)
_diffrn_measurement_device 'Stoe Huber Siemens CCD'
_diffrn_measurement_method Phi-scans
_diffrn_radiation_monochromator graphite
_diffrn_radiation_source 'fine-focus sealed tube'
_diffrn_radiation_type MoK\a
_diffrn_radiation_wavelength 0.71073
_diffrn_reflns_av_R_equivalents 0.0000
_diffrn_reflns_av_sigmaI/netI 0.0144
_diffrn_reflns_limit_h_max 19
_diffrn_reflns_limit_h_min 0
_diffrn_reflns_limit_k_max 21
_diffrn_reflns_limit_k_min 0
_diffrn_reflns_limit_l_max 18
_diffrn_reflns_limit_l_min 0
_diffrn_reflns_number 4239
_diffrn_reflns_theta_max 28.40
_diffrn_reflns_theta_min 2.78
_diffrn_standards_decay_% 0
_exptl_absorpt_coefficient_mu 1.341
_exptl_absorpt_correction_T_max 0.7151
_exptl_absorpt_correction_T_min 0.6510
_exptl_absorpt_correction_type 'semi empirical'
_exptl_crystal_colour colourless
_exptl_crystal_density_diffrn 1.139
_exptl_crystal_description blocks
_exptl_crystal_F_000 1200
_exptl_crystal_size_max 0.50
_exptl_crystal_size_mid 0.40
_exptl_crystal_size_min 0.40
_refine_diff_density_max .328
_refine_diff_density_min -.280
_refine_diff_density_rms .046
_refine_ls_extinction_method none
_refine_ls_goodness_of_fit_all 1.335
_refine_ls_goodness_of_fit_obs 1.353
_refine_ls_hydrogen_treatment 'riding model'
_refine_ls_matrix_type full
_refine_ls_number_parameters 257
_refine_ls_number_reflns 4239
_refine_ls_number_restraints 258
_refine_ls_restrained_S_all 1.310
_refine_ls_restrained_S_obs 1.319
_refine_ls_R_factor_all 0.0466
_refine_ls_R_factor_obs 0.0441
_refine_ls_shift/esd_max 0.002
_refine_ls_shift/esd_mean 0.000
_refine_ls_structure_factor_coef Fsqd
_refine_ls_weighting_details 'w=1/[\s^2^(Fo^2^)+(0.0225P)^2^+2.1418P] where P=(Fo^2^+2Fc^2^)/3'
_refine_ls_weighting_scheme calc
_refine_ls_wR_factor_all 0.0964
_refine_ls_wR_factor_obs 0.0951
_reflns_number_observed 4026
_reflns_number_total 4239
_reflns_observed_criterion >2sigma(I)
_cod_data_source_file c707085sup1.cif
_cod_data_source_block tercel
_cod_depositor_comments
;
The following automatic conversions were performed:

'_refine_ls_weighting_scheme' value '
calc w=1/[\s^2^(Fo^2^)+(0.0225P)^2^+2.1418P] where P=(Fo^2^+2Fc^2^)/3
' was changed to 'calc'. New tag '_refine_ls_weighting_details' was
created. The value of the new tag was set to
'w=1/[\s^2^(Fo^2^)+(0.0225P)^2^+2.1418P] where P=(Fo^2^+2Fc^2^)/3'.

Automatic conversion script
Id: cif_fix_values 3143 2015-03-26 13:38:13Z robertas 
;
_cod_original_sg_symbol_H-M Pnma
_cod_database_code 7027954

loop_
_symmetry_equiv_pos_as_xyz
'x, y, z'
'-x+1/2, -y, z+1/2'
'-x, y+1/2, -z'
'x+1/2, -y+1/2, -z+1/2'
'-x, -y, -z'
'x-1/2, y, -z-1/2'
'x, -y-1/2, z'
'-x-1/2, y-1/2, z-1/2'

loop_
_atom_site_aniso_label
_atom_site_aniso_U_11
_atom_site_aniso_U_22
_atom_site_aniso_U_33
_atom_site_aniso_U_23
_atom_site_aniso_U_13
_atom_site_aniso_U_12
S1 0.0311(3) 0.0408(4) 0.0244(3) 0.000 -0.0007(2) 0.000
N1 0.0391(9) 0.0404(9) 0.0378(8) 0.0077(7) -0.0067(7) -0.0069(7)
C10 0.0417(11) 0.0533(13) 0.0379(10) 0.0083(10) -0.0010(9) -0.0135(10)
C11 0.132(3) 0.082(2) 0.0583(16) 0.0031(16) -0.0247(18) -0.058(2)
C12 0.0653(16) 0.0562(15) 0.0641(15) 0.0187(13) -0.0035(13) -0.0130(13)
C13 0.0517(16) 0.100(3) 0.111(3) 0.047(2) 0.0298(16) 0.0033(16)
N2 0.0355(12) 0.0692(18) 0.0231(10) 0.000 0.0032(9) 0.000
C20 0.0491(17) 0.043(6) 0.0233(12) -0.006(5) 0.0026(12) -0.010(6)
C21 0.113(6) 0.103(6) 0.030(2) -0.005(3) -0.005(3) -0.056(5)
C22 0.072(3) 0.113(8) 0.0332(19) 0.003(3) 0.017(2) 0.020(3)
C23 0.103(6) 0.064(4) 0.037(3) 0.014(3) -0.004(3) 0.009(3)
Li1 0.0425(18) 0.0430(19) 0.0415(18) -0.0041(15) 0.0000(15) 0.0040(15)
Li2 0.050(3) 0.050(3) 0.030(2) 0.000 -0.001(2) 0.000
O1 0.0470(8) 0.0485(9) 0.0578(10) -0.0115(8) 0.0042(7) 0.0031(7)
C31 0.0634(15) 0.0535(14) 0.0689(16) -0.0096(13) -0.0036(13) -0.0017(13)
C32 0.0775(18) 0.0522(14) 0.0604(15) -0.0111(12) -0.0016(13) 0.0118(13)
C33 0.0555(14) 0.0616(15) 0.0514(13) 0.0078(12) 0.0039(11) 0.0166(12)
C34 0.0484(13) 0.0599(15) 0.0662(16) -0.0096(13) 0.0085(12) -0.0007(12)
O2 0.063(7) 0.085(15) 0.018(3) -0.009(6) 0.005(4) -0.033(9)
C35 0.054(6) 0.106(13) 0.042(4) -0.007(5) 0.003(4) -0.030(6)
C36 0.070(9) 0.109(11) 0.039(4) -0.022(6) 0.000(5) -0.020(9)
C37 0.070(6) 0.110(17) 0.036(4) 0.007(7) 0.011(4) -0.011(8)
C38 0.044(4) 0.067(16) 0.047(4) -0.001(5) 0.008(3) -0.011(5)
O2' 0.078(12) 0.054(17) 0.047(8) -0.003(9) -0.013(7) -0.003(14)
C35' 0.061(11) 0.058(9) 0.054(7) 0.007(6) 0.013(6) 0.011(6)
C36' 0.076(10) 0.096(16) 0.060(9) 0.009(8) -0.022(8) -0.003(9)
C37' 0.103(16) 0.085(12) 0.056(8) -0.012(8) 0.010(11) 0.010(11)
C38' 0.127(18) 0.082(15) 0.065(9) 0.015(10) 0.000(11) 0.053(13)
Br1 0.04018(16) 0.04411(17) 0.04200(16) 0.000 -0.00882(12) 0.000

loop_
_atom_site_label
_atom_site_type_symbol
_atom_site_fract_x
_atom_site_fract_y
_atom_site_fract_z
_atom_site_U_iso_or_equiv
_atom_site_thermal_displace_type
_atom_site_occupancy
_atom_site_calc_flag
_atom_site_refinement_flags
_atom_site_disorder_group
S1 S 0.20247(4) 0.7500 0.90908(4) 0.03211(14) Uani 1 d S .
N1 N 0.22404(12) 0.67025(11) 0.98258(12) 0.0391(4) Uani 1 d . .
C10 C 0.15280(15) 0.60552(15) 0.99198(15) 0.0443(5) Uani 1 d U .
C11 C 0.1325(3) 0.5625(2) 0.8956(2) 0.0910(12) Uani 1 d U .
H11A H 0.1042 0.6023 0.8515 0.136 Uiso 1 calc R .
H11B H 0.0907 0.5159 0.9063 0.136 Uiso 1 calc R .
H11C H 0.1897 0.5420 0.8677 0.136 Uiso 1 calc R .
C12 C 0.1917(2) 0.54067(17) 1.0613(2) 0.0619(7) Uani 1 d U .
H12A H 0.2067 0.5673 1.1227 0.093 Uiso 1 calc R .
H12B H 0.2471 0.5163 1.0337 0.093 Uiso 1 calc R .
H12C H 0.1463 0.4970 1.0721 0.093 Uiso 1 calc R .
C13 C 0.06288(19) 0.6391(2) 1.0348(3) 0.0875(11) Uani 1 d U .
H13A H 0.0758 0.6680 1.0952 0.131 Uiso 1 calc R .
H13B H 0.0210 0.5928 1.0470 0.131 Uiso 1 calc R .
H13C H 0.0347 0.6779 0.9893 0.131 Uiso 1 calc R .
N2 N 0.29741(17) 0.7500 0.84307(16) 0.0426(6) Uani 1 d S .
C20 C 0.2893(3) 0.754(2) 0.7363(2) 0.038(2) Uani 0.50 d PU -1
C21 C 0.2177(6) 0.6939(5) 0.6920(4) 0.082(2) Uani 0.50 d PU -1
H21A H 0.2323 0.6368 0.7111 0.123 Uiso 0.50 calc PR -1
H21B H 0.2193 0.6983 0.6218 0.123 Uiso 0.50 calc PR -1
H21C H 0.1566 0.7084 0.7153 0.123 Uiso 0.50 calc PR -1
C22 C 0.3844(4) 0.7270(5) 0.6978(3) 0.072(3) Uani 0.50 d PU -1
H22A H 0.3862 0.7341 0.6279 0.109 Uiso 0.50 calc PR -1
H22B H 0.3949 0.6686 0.7138 0.109 Uiso 0.50 calc PR -1
H22C H 0.4321 0.7612 0.7274 0.109 Uiso 0.50 calc PR -1
C23 C 0.2684(5) 0.8407(4) 0.7060(4) 0.0679(18) Uani 0.50 d PU -1
H23A H 0.2089 0.8573 0.7320 0.102 Uiso 0.50 calc PR -1
H23B H 0.2666 0.8436 0.6357 0.102 Uiso 0.50 calc PR -1
H23C H 0.3158 0.8782 0.7302 0.102 Uiso 0.50 calc PR -1
Li1 Li 0.3535(2) 0.6588(2) 0.9271(3) 0.0423(8) Uani 1 d . .
Li2 Li 0.2720(4) 0.7500 1.0878(3) 0.0433(11) Uani 1 d S .
O1 O 0.42708(11) 0.56338(10) 0.88962(12) 0.0511(4) Uani 1 d DU .
C31 C 0.39919(19) 0.48439(17) 0.8509(2) 0.0620(7) Uani 1 d DU .
H31A H 0.3473 0.4916 0.8060 0.074 Uiso 1 calc R .
H31B H 0.3802 0.4465 0.9031 0.074 Uiso 1 calc R .
C32 C 0.4815(2) 0.44965(17) 0.7984(2) 0.0634(7) Uani 1 d DU .
H32A H 0.4804 0.4651 0.7296 0.076 Uiso 1 calc R .
H32B H 0.4841 0.3884 0.8040 0.076 Uiso 1 calc R .
C33 C 0.56173(17) 0.48997(17) 0.84970(18) 0.0562(6) Uani 1 d DU .
H33A H 0.5785 0.4588 0.9084 0.067 Uiso 1 calc R .
H33B H 0.6157 0.4939 0.8071 0.067 Uiso 1 calc R .
C34 C 0.52457(17) 0.57509(17) 0.8741(2) 0.0582(6) Uani 1 d DU .
H34A H 0.5541 0.5971 0.9328 0.070 Uiso 1 calc R .
H34B H 0.5355 0.6144 0.8206 0.070 Uiso 1 calc R .
O2 O 0.2643(14) 0.763(3) 1.2307(7) 0.055(6) Uani 0.287(13) d PDU -1
C35 C 0.3446(9) 0.7820(14) 1.2885(8) 0.067(5) Uani 0.287(13) d PDU -1
H35A H 0.3725 0.8353 1.2688 0.081 Uiso 0.287(13) calc PR -1
H35B H 0.3909 0.7374 1.2828 0.081 Uiso 0.287(13) calc PR -1
C36 C 0.3079(10) 0.7869(14) 1.3891(9) 0.073(5) Uani 0.287(13) d PDU -1
H36A H 0.2915 0.8449 1.4054 0.087 Uiso 0.287(13) calc PR -1
H36B H 0.3540 0.7671 1.4358 0.087 Uiso 0.287(13) calc PR -1
C37 C 0.2243(10) 0.7322(14) 1.3917(9) 0.072(6) Uani 0.287(13) d PDU -1
H37A H 0.2401 0.6756 1.4140 0.086 Uiso 0.287(13) calc PR -1
H37B H 0.1770 0.7557 1.4346 0.086 Uiso 0.287(13) calc PR -1
C38 C 0.1923(8) 0.7308(9) 1.2909(9) 0.053(5) Uani 0.287(13) d PDU -1
H38A H 0.1774 0.6732 1.2715 0.063 Uiso 0.287(13) calc PR -1
H38B H 0.1366 0.7651 1.2841 0.063 Uiso 0.287(13) calc PR -1
O2' O 0.262(2) 0.7398(19) 1.2250(13) 0.060(7) Uani 0.213(13) d PDU -2
C35' C 0.3137(15) 0.6841(10) 1.2865(11) 0.057(4) Uani 0.213(13) d PDU -2
H35C H 0.3715 0.6670 1.2553 0.069 Uiso 0.213(13) calc PR -2
H35D H 0.2776 0.6338 1.3016 0.069 Uiso 0.213(13) calc PR -2
C36' C 0.3324(17) 0.7335(14) 1.3760(15) 0.077(6) Uani 0.213(13) d PDU -2
H36C H 0.3913 0.7634 1.3706 0.093 Uiso 0.213(13) calc PR -2
H36D H 0.3347 0.6968 1.4330 0.093 Uiso 0.213(13) calc PR -2
C37' C 0.2541(19) 0.7941(15) 1.3840(14) 0.081(6) Uani 0.213(13) d PDU -2
H37C H 0.2071 0.7733 1.4290 0.098 Uiso 0.213(13) calc PR -2
H37D H 0.2759 0.8489 1.4067 0.098 Uiso 0.213(13) calc PR -2
C38' C 0.217(2) 0.8002(18) 1.2853(16) 0.091(8) Uani 0.213(13) d PDU -2
H38C H 0.1503 0.7895 1.2860 0.109 Uiso 0.213(13) calc PR -2
H38D H 0.2272 0.8568 1.2596 0.109 Uiso 0.213(13) calc PR -2
Br1 Br 0.45210(2) 0.7500 1.04818(2) 0.04210(10) Uani 1 d S .

loop_
_atom_type_symbol
_atom_type_description
_atom_type_scat_dispersion_real
_atom_type_scat_dispersion_imag
_atom_type_scat_source
C C .0033 .0016 'International Tables Vol C Tables 4.2.6.8 and 6.1.1.4'
H H .0000 .0000 'International Tables Vol C Tables 4.2.6.8 and 6.1.1.4'
Li Li -.0003 .0001 'International Tables Vol C Tables 4.2.6.8 and 6.1.1.4'
N N .0061 .0033 'International Tables Vol C Tables 4.2.6.8 and 6.1.1.4'
O O .0106 .0060 'International Tables Vol C Tables 4.2.6.8 and 6.1.1.4'
S S .1246 .1234 'International Tables Vol C Tables 4.2.6.8 and 6.1.1.4'
Br Br -.2901 2.4595 'International Tables Vol C Tables 4.2.6.8 and 6.1.1.4'

loop_
_geom_angle_atom_site_label_1
_geom_angle_atom_site_label_2
_geom_angle_atom_site_label_3
_geom_angle
_geom_angle_site_symmetry_1
_geom_angle_site_symmetry_3
_geom_angle_publ_flag
N2 S1 N1 100.37(8) . 7_575 y
N2 S1 N1 100.37(8) . . y
N1 S1 N1 100.37(12) 7_575 . y
N2 S1 Li1 50.22(10) . . ?
N1 S1 Li1 102.06(10) 7_575 . ?
N1 S1 Li1 50.41(10) . . ?
N2 S1 Li1 50.22(10) . 7_575 ?
N1 S1 Li1 50.41(10) 7_575 7_575 ?
N1 S1 Li1 102.06(10) . 7_575 ?
Li1 S1 Li1 66.85(16) . 7_575 ?
N2 S1 Li2 101.23(15) . . ?
N1 S1 Li2 50.37(6) 7_575 . ?
N1 S1 Li2 50.37(6) . . ?
Li1 S1 Li2 66.35(12) . . ?
Li1 S1 Li2 66.35(12) 7_575 . ?
C10 N1 S1 117.52(14) . . y
C10 N1 Li1 128.30(18) . . ?
S1 N1 Li1 90.74(13) . . ?
C10 N1 Li2 127.82(19) . . ?
S1 N1 Li2 91.17(12) . . ?
Li1 N1 Li2 90.50(19) . . ?
N1 C10 C12 105.90(18) . . ?
N1 C10 C11 112.09(19) . . ?
C12 C10 C11 108.3(2) . . ?
N1 C10 C13 112.8(2) . . ?
C12 C10 C13 108.2(2) . . ?
C11 C10 C13 109.3(3) . . ?
C20 N2 C20 5(3) . 7_575 ?
C20 N2 S1 118.9(2) . . y
C20 N2 S1 118.9(2) 7_575 . ?
C20 N2 Li1 129.3(13) . . ?
C20 N2 Li1 124.5(13) 7_575 . ?
S1 N2 Li1 91.12(13) . . ?
C20 N2 Li1 124.5(13) . 7_575 ?
C20 N2 Li1 129.3(13) 7_575 7_575 ?
S1 N2 Li1 91.12(13) . 7_575 ?
Li1 N2 Li1 91.5(2) . 7_575 ?
C23 C20 N2 110.1(19) . . ?
C23 C20 C22 110.6(14) . . ?
N2 C20 C22 105.0(7) . . ?
C23 C20 C21 109.6(8) . . ?
N2 C20 C21 114.7(15) . . ?
C22 C20 C21 106.8(17) . . ?
O1 Li1 N2 129.4(2) . . ?
O1 Li1 N1 132.9(2) . . ?
N2 Li1 N1 77.33(15) . . ?
O1 Li1 Br1 107.80(16) . . ?
N2 Li1 Br1 100.57(15) . . ?
N1 Li1 Br1 102.27(15) . . ?
O1 Li1 S1 150.20(19) . . ?
N2 Li1 S1 38.66(9) . . ?
N1 Li1 S1 38.85(8) . . ?
Br1 Li1 S1 101.84(12) . . ?
O1 Li1 Li2 145.60(19) . . ?
N2 Li1 Li2 85.04(15) . . ?
N1 Li1 Li2 44.97(13) . . ?
Br1 Li1 Li2 57.34(12) . . ?
S1 Li1 Li2 57.19(12) . . ?
O1 Li1 Li1 142.11(12) . 7_575 ?
N2 Li1 Li1 44.23(11) . 7_575 ?
N1 Li1 Li1 84.86(12) . 7_575 ?
Br1 Li1 Li1 56.50(8) . 7_575 ?
S1 Li1 Li1 56.58(8) . 7_575 ?
Li2 Li1 Li1 59.92(9) . 7_575 ?
O2' Li2 O2' 9.8(18) . 7_575 ?
O2 Li2 O2 12(3) . 7_575 ?
O2' Li2 N1 137.0(7) . 7_575 ?
O2' Li2 N1 128.7(11) 7_575 7_575 ?
O2 Li2 N1 128.0(14) . 7_575 ?
O2 Li2 N1 138.6(9) 7_575 7_575 ?
O2' Li2 N1 128.7(11) . . ?
O2' Li2 N1 137.0(7) 7_575 . ?
O2 Li2 N1 138.6(10) . . ?
O2 Li2 N1 128.0(14) 7_575 . ?
N1 Li2 N1 76.67(19) 7_575 . ?
O2' Li2 S1 153.1(11) . . ?
O2' Li2 S1 153.1(11) 7_575 . ?
O2 Li2 S1 153.8(8) . . ?
O2 Li2 S1 153.8(9) 7_575 . ?
N1 Li2 S1 38.46(10) 7_575 . ?
N1 Li2 S1 38.46(10) . . ?
O2' Li2 Br1 106.0(10) . . ?
O2' Li2 Br1 106.0(10) 7_575 . ?
O2 Li2 Br1 105.0(6) . . ?
O2 Li2 Br1 105.0(6) 7_575 . ?
N1 Li2 Br1 100.78(18) 7_575 . ?
N1 Li2 Br1 100.78(18) . . ?
S1 Li2 Br1 100.43(17) . . ?
O2' Li2 Li1 138.2(7) . . ?
O2' Li2 Li1 146.3(12) 7_575 . ?
O2 Li2 Li1 146.6(13) . . ?
O2 Li2 Li1 136.6(10) 7_575 . ?
N1 Li2 Li1 84.77(18) 7_575 . ?
N1 Li2 Li1 44.53(12) . . ?
S1 Li2 Li1 56.46(11) . . ?
Br1 Li2 Li1 56.30(12) . . ?
O2' Li2 Li1 146.3(12) . 7_575 ?
O2' Li2 Li1 138.2(7) 7_575 7_575 ?
O2 Li2 Li1 136.6(10) . 7_575 ?
O2 Li2 Li1 146.6(14) 7_575 7_575 ?
N1 Li2 Li1 44.53(12) 7_575 7_575 ?
N1 Li2 Li1 84.77(18) . 7_575 ?
S1 Li2 Li1 56.46(11) . 7_575 ?
Br1 Li2 Li1 56.30(12) . 7_575 ?
Li1 Li2 Li1 60.16(18) . 7_575 ?
C31 O1 C34 109.67(19) . . ?
C31 O1 Li1 129.83(19) . . ?
C34 O1 Li1 118.64(18) . . ?
O1 C31 C32 106.3(2) . . ?
C31 C32 C33 103.3(2) . . ?
C34 C33 C32 102.4(2) . . ?
O1 C34 C33 105.6(2) . . ?
C38 O2 C35 110.0(8) . . ?
C38 O2 Li2 125.3(12) . . ?
C35 O2 Li2 121.7(10) . . ?
O2 C35 C36 103.7(10) . . ?
C35 C36 C37 106.3(9) . . ?
C38 C37 C36 104.1(9) . . ?
O2 C38 C37 108.3(8) . . ?
C38' O2' C35' 108.2(11) . . ?
C38' O2' Li2 123.5(15) . . ?
C35' O2' Li2 126.9(15) . . ?
O2' C35' C36' 104.8(12) . . ?
C35' C36' C37' 105.4(11) . . ?
C38' C37' C36' 104.7(11) . . ?
O2' C38' C37' 108.9(11) . . ?
Li1 Br1 Li1 67.00(16) . 7_575 ?
Li1 Br1 Li2 66.36(11) . . ?
Li1 Br1 Li2 66.36(11) 7_575 . ?

loop_
_geom_bond_atom_site_label_1
_geom_bond_atom_site_label_2
_geom_bond_distance
_geom_bond_site_symmetry_2
_geom_bond_publ_flag
S1 N2 1.666(2) . y
S1 N1 1.6722(17) 7_575 y
S1 N1 1.6722(17) . y
S1 Li1 2.666(4) . ?
S1 Li1 2.666(4) 7_575 ?
S1 Li2 2.688(5) . ?
N1 C10 1.480(3) . ?
N1 Li1 2.055(4) . y
N1 Li2 2.071(4) . y
C10 C12 1.532(3) . ?
C10 C11 1.538(4) . ?
C10 C13 1.542(4) . ?
N2 C20 1.493(4) . ?
N2 C20 1.493(4) 7_575 ?
N2 Li1 2.049(4) . y
N2 Li1 2.049(4) 7_575 y
C20 C23 1.49(4) . ?
C20 C22 1.555(13) . ?
C20 C21 1.56(2) . ?
Li1 O1 1.948(4) . y
Li1 Br1 2.660(4) . y
Li1 Li2 2.930(6) . ?
Li1 Li1 2.937(8) 7_575 ?
Li2 O2' 1.92(2) . ?
Li2 O2' 1.92(2) 7_575 ?
Li2 O2 2.004(13) . y
Li2 O2 2.004(13) 7_575 y
Li2 N1 2.071(4) 7_575 y
Li2 Br1 2.693(6) . y
Li2 Li1 2.930(6) 7_575 ?
O1 C31 1.441(3) . ?
O1 C34 1.455(3) . ?
C31 C32 1.516(4) . ?
C32 C33 1.519(4) . ?
C33 C34 1.513(3) . ?
O2 C38 1.445(11) . ?
O2 C35 1.456(11) . ?
C35 C36 1.503(11) . ?
C36 C37 1.507(12) . ?
C37 C38 1.479(10) . ?
O2' C38' 1.446(13) . ?
O2' C35' 1.450(13) . ?
C35' C36' 1.504(13) . ?
C36' C37' 1.509(13) . ?
C37' C38' 1.481(13) . ?
Br1 Li1 2.661(4) 7_575 y
